data_7007123
loop_
_publ_author_name
'Cabeza, Javier A.'
'da Silva, Iv\'an'
'del R\'io, Ignacio'
'Gossage, Robert A.'
'Miguel, Daniel'
'Su\'arez, Marta'

_publ_section_title
;
 Triruthenium carbonyl clusters derived from chiral aminooxazolines:
 synthesis and catalytic activity.
;
_journal_issue 20
_journal_name_full 'Dalton transactions (Cambridge, England : 2003)'
_journal_page_first 2450
_journal_page_last 2455
_journal_paper_doi 10.1039/b517758h
_journal_year 2006
_chemical_absolute_configuration rmad
_chemical_formula_moiety 'C19 H10 N2 O10 Ru3'
_chemical_formula_sum 'C19 H10 N2 O10 Ru3'
_chemical_formula_weight 729.50
_chemical_name_systematic
;
?
;
_space_group_IT_number 19
_symmetry_cell_setting orthorhombic
_symmetry_space_group_name_Hall 'P 2ac 2ab'
_symmetry_space_group_name_H-M 'P 21 21 21'
_atom_sites_solution_hydrogens geom
_atom_sites_solution_primary direct
_atom_sites_solution_secondary difmap
_audit_creation_method SHELXL-97
_cell_angle_alpha 90.00
_cell_angle_beta 90.00
_cell_angle_gamma 90.00
_cell_formula_units_Z 4
_cell_length_a 7.4658(13)
_cell_length_b 15.525(3)
_cell_length_c 19.898(4)
_cell_measurement_temperature 296(2)
_cell_volume 2306.3(8)
_computing_cell_refinement 'Bruker SMART'
_computing_data_collection 'Bruker SMART'
_computing_data_reduction 'Bruker SHELXTL'
_computing_molecular_graphics 'Bruker SHELXTL'
_computing_publication_material 'Bruker SHELXTL'
_computing_structure_refinement 'SHELXL-97 (Sheldrick, 1997)'
_computing_structure_solution 'SHELXS-97 (Sheldrick, 1990)'
_diffrn_ambient_temperature 296(2)
_diffrn_measured_fraction_theta_full 0.999
_diffrn_measured_fraction_theta_max 0.999
_diffrn_measurement_device_type 'CCD area detector'
_diffrn_measurement_method 'phi and omega scans'
_diffrn_radiation_monochromator graphite
_diffrn_radiation_source 'fine-focus sealed tube'
_diffrn_radiation_type MoK\a
_diffrn_radiation_wavelength 0.71073
_diffrn_reflns_av_R_equivalents 0.0232
_diffrn_reflns_av_sigmaI/netI 0.0128
_diffrn_reflns_limit_h_max 8
_diffrn_reflns_limit_h_min -8
_diffrn_reflns_limit_k_max 17
_diffrn_reflns_limit_k_min -17
_diffrn_reflns_limit_l_max 22
_diffrn_reflns_limit_l_min -22
_diffrn_reflns_number 15461
_diffrn_reflns_theta_full 23.27
_diffrn_reflns_theta_max 23.27
_diffrn_reflns_theta_min 1.66
_exptl_absorpt_coefficient_mu 1.996
_exptl_absorpt_correction_T_max 0.819
_exptl_absorpt_correction_T_min 0.629
_exptl_absorpt_correction_type empirical
_exptl_absorpt_process_details SADABS
_exptl_crystal_colour ORANGE
_exptl_crystal_density_diffrn 2.101
_exptl_crystal_density_method 'not measured'
_exptl_crystal_description BLOCK
_exptl_crystal_F_000 1400
_exptl_crystal_size_max 0.22
_exptl_crystal_size_mid 0.21
_exptl_crystal_size_min 0.10
_refine_diff_density_max 0.224
_refine_diff_density_min -0.215
_refine_diff_density_rms 0.043
_refine_ls_abs_structure_details 'Flack H D (1983), Acta Cryst. A39, 876-881'
_refine_ls_abs_structure_Flack -0.04(3)
_refine_ls_extinction_coef 0.00223(10)
_refine_ls_extinction_expression Fc^*^=kFc[1+0.001xFc^2^\l^3^/sin(2\q)]^-1/4^
_refine_ls_extinction_method SHELXL
_refine_ls_goodness_of_fit_ref 1.030
_refine_ls_hydrogen_treatment mixed
_refine_ls_matrix_type full
_refine_ls_number_parameters 316
_refine_ls_number_reflns 3316
_refine_ls_number_restraints 0
_refine_ls_restrained_S_all 1.030
_refine_ls_R_factor_all 0.0150
_refine_ls_R_factor_gt 0.0147
_refine_ls_shift/su_max 0.002
_refine_ls_shift/su_mean 0.000
_refine_ls_structure_factor_coef Fsqd
_refine_ls_weighting_details 'calc w=1/[\s^2^(Fo^2^)+(0.0206P)^2^+0.9327P] where P=(Fo^2^+2Fc^2^)/3'
_refine_ls_weighting_scheme calc
_refine_ls_wR_factor_gt 0.0365
_refine_ls_wR_factor_ref 0.0367
_reflns_number_gt 3278
_reflns_number_total 3316
_reflns_threshold_expression >2sigma(I)
_cod_data_source_file b517758h.txt
_cod_data_source_block 3_(ids229am)
_cod_original_sg_symbol_H-M 'P21 21 21'
_cod_database_code 7007123

loop_
_symmetry_equiv_pos_as_xyz
'x, y, z'
'-x+1/2, -y, z+1/2'
'-x, y+1/2, -z+1/2'
'x+1/2, -y+1/2, -z'

loop_
_atom_site_label
_atom_site_type_symbol
_atom_site_fract_x
_atom_site_fract_y
_atom_site_fract_z
_atom_site_U_iso_or_equiv
_atom_site_adp_type
_atom_site_occupancy
_atom_site_symmetry_multiplicity
_atom_site_calc_flag
_atom_site_refinement_flags
_atom_site_disorder_assembly
_atom_site_disorder_group
Ru1 Ru 0.83093(4) 1.000312(15) 0.291058(12) 0.04154(8) Uani 1 1 d . . .
Ru2 Ru 0.82860(4) 0.823000(15) 0.305775(13) 0.04425(8) Uani 1 1 d . . .
Ru3 Ru 0.56605(3) 0.922551(16) 0.366734(14) 0.04300(8) Uani 1 1 d . . .
C101 C 0.7922(5) 1.0930(2) 0.35196(17) 0.0523(8) Uani 1 1 d . . .
O101 O 0.7712(4) 1.14817(16) 0.38828(14) 0.0743(8) Uani 1 1 d . . .
C102 C 1.0380(6) 1.0399(2) 0.2414(2) 0.0585(10) Uani 1 1 d . . .
O102 O 1.1491(5) 1.0689(2) 0.21076(19) 0.0974(11) Uani 1 1 d . . .
C103 C 0.6758(6) 1.0497(2) 0.22825(18) 0.0546(9) Uani 1 1 d . . .
O103 O 0.5836(5) 1.07998(19) 0.18934(14) 0.0799(8) Uani 1 1 d . . .
C201 C 0.7985(6) 0.7440(2) 0.3771(2) 0.0615(10) Uani 1 1 d . . .
O201 O 0.7846(6) 0.6956(2) 0.41976(15) 0.0928(11) Uani 1 1 d . . .
C202 C 1.0413(6) 0.7728(2) 0.2664(2) 0.0615(10) Uani 1 1 d . . .
O202 O 1.1619(5) 0.73918(19) 0.2468(2) 0.1025(12) Uani 1 1 d . . .
C203 C 0.6715(6) 0.7592(2) 0.25118(19) 0.0568(9) Uani 1 1 d . . .
O203 O 0.5783(5) 0.72002(19) 0.21764(16) 0.0797(8) Uani 1 1 d . . .
C301 C 0.4346(6) 0.8307(2) 0.40953(19) 0.0602(9) Uani 1 1 d . . .
O301 O 0.3508(5) 0.77530(19) 0.42900(18) 0.0964(11) Uani 1 1 d . . .
C302 C 0.4233(6) 1.0214(2) 0.39117(18) 0.0566(9) Uani 1 1 d . . .
O302 O 0.3256(4) 1.07698(18) 0.39815(15) 0.0805(8) Uani 1 1 d . . .
C303 C 0.4461(5) 0.9102(2) 0.2855(2) 0.0558(9) Uani 1 1 d . . .
O303 O 0.3699(4) 0.90413(18) 0.23569(16) 0.0758(8) Uani 1 1 d . . .
N1 N 0.9730(4) 0.91915(18) 0.35991(14) 0.0451(6) Uani 1 1 d . . .
N2 N 0.7641(4) 0.93477(17) 0.44599(13) 0.0431(6) Uani 1 1 d . . .
C1 C 0.9264(5) 0.92897(19) 0.42617(15) 0.0425(7) Uani 1 1 d . . .
O1 O 1.0574(3) 0.93128(17) 0.47150(11) 0.0580(6) Uani 1 1 d . . .
C2 C 0.9693(5) 0.9529(3) 0.53504(18) 0.0626(11) Uani 1 1 d . . .
H2 H 1.0048 0.9131 0.5709 0.075 Uiso 1 1 calc R . .
C3 C 0.7669(5) 0.9460(2) 0.51988(17) 0.0516(9) Uani 1 1 d . . .
H3 H 0.7112 0.8973 0.5433 0.062 Uiso 1 1 calc R . .
C4 C 0.6930(5) 1.0307(2) 0.54293(16) 0.0533(9) Uani 1 1 d . . .
C5 C 0.5160(6) 1.0559(3) 0.5486(2) 0.0720(12) Uani 1 1 d . . .
H5 H 0.4233 1.0176 0.5395 0.086 Uiso 1 1 calc R . .
C6 C 0.4808(7) 1.1401(4) 0.5681(3) 0.0958(17) Uani 1 1 d . . .
H6 H 0.3626 1.1585 0.5716 0.115 Uiso 1 1 calc R . .
C7 C 0.6143(7) 1.1957(3) 0.5821(3) 0.0957(17) Uani 1 1 d . . .
H7 H 0.5865 1.2518 0.5947 0.115 Uiso 1 1 calc R . .
C8 C 0.7910(7) 1.1710(3) 0.5782(2) 0.0802(13) Uani 1 1 d . . .
H8 H 0.8824 1.2095 0.5883 0.096 Uiso 1 1 calc R . .
C9 C 0.8294(5) 1.0873(3) 0.55890(17) 0.0586(9) Uani 1 1 d . . .
C10 C 1.0081(6) 1.0451(3) 0.5539(2) 0.0713(12) Uani 1 1 d . . .
H10A H 1.0707 1.0479 0.5966 0.086 Uiso 1 1 calc R . .
H10B H 1.0810 1.0727 0.5198 0.086 Uiso 1 1 calc R . .
H100 H 0.821(6) 0.911(3) 0.246(2) 0.091(13) Uiso 1 1 d . . .
H1 H 1.072(4) 0.9179(16) 0.3594(12) 0.061(6) Uiso 1 1 d . . .

loop_
_atom_site_aniso_label
_atom_site_aniso_U_11
_atom_site_aniso_U_22
_atom_site_aniso_U_33
_atom_site_aniso_U_23
_atom_site_aniso_U_13
_atom_site_aniso_U_12
Ru1 0.05000(16) 0.02836(13) 0.04625(14) 0.00111(10) 0.00668(12) -0.00491(13)
Ru2 0.05273(16) 0.02753(12) 0.05249(15) -0.00186(11) 0.01402(13) -0.00138(12)
Ru3 0.04280(14) 0.03322(13) 0.05296(15) -0.00085(12) 0.00870(12) -0.00166(12)
C101 0.069(2) 0.0323(17) 0.0555(19) 0.0020(16) -0.0020(17) -0.0049(17)
O101 0.107(2) 0.0442(14) 0.0717(17) -0.0145(14) 0.0067(16) -0.0095(15)
C102 0.063(2) 0.0379(17) 0.074(2) 0.0106(17) 0.016(2) -0.0037(18)
O102 0.083(2) 0.0674(18) 0.142(3) 0.0345(19) 0.048(2) -0.0008(18)
C103 0.072(2) 0.0405(18) 0.0508(19) -0.0019(15) 0.006(2) -0.008(2)
O103 0.100(2) 0.0734(18) 0.0666(17) 0.0056(15) -0.0189(17) 0.0108(19)
C201 0.079(3) 0.0394(17) 0.067(2) -0.0022(18) 0.012(2) -0.0078(19)
O201 0.138(3) 0.0660(18) 0.0737(18) 0.0221(16) 0.010(2) -0.015(2)
C202 0.067(3) 0.0308(17) 0.086(3) -0.0144(17) 0.024(2) -0.0043(18)
O202 0.082(2) 0.0600(18) 0.165(3) -0.039(2) 0.054(3) 0.0008(19)
C203 0.068(2) 0.0382(18) 0.064(2) -0.0021(17) 0.019(2) -0.004(2)
O203 0.090(2) 0.0621(16) 0.087(2) -0.0087(15) -0.0011(19) -0.0204(17)
C301 0.063(2) 0.051(2) 0.067(2) -0.0030(18) 0.012(2) 0.002(2)
O301 0.103(3) 0.0609(18) 0.125(3) 0.0123(17) 0.046(2) -0.0264(19)
C302 0.056(2) 0.048(2) 0.066(2) -0.0019(16) 0.0068(19) -0.004(2)
O302 0.0764(18) 0.0590(16) 0.106(2) -0.0008(15) 0.0123(17) 0.0269(19)
C303 0.053(2) 0.0387(18) 0.076(2) 0.0027(17) 0.008(2) 0.0002(18)
O303 0.077(2) 0.0686(18) 0.0820(19) -0.0003(15) -0.0225(16) -0.0096(15)
N1 0.0355(16) 0.0407(14) 0.0591(18) 0.0013(13) 0.0089(13) 0.0009(14)
N2 0.0465(16) 0.0385(15) 0.0444(13) -0.0020(12) 0.0074(12) 0.0019(12)
C1 0.0496(19) 0.0343(16) 0.0438(17) 0.0022(13) 0.0004(16) 0.0047(16)
O1 0.0516(13) 0.0765(17) 0.0459(12) -0.0025(12) 0.0051(12) 0.0163(14)
C2 0.061(2) 0.084(3) 0.0434(19) 0.0043(18) 0.0037(18) 0.022(2)
C3 0.062(2) 0.047(2) 0.0449(18) 0.0063(15) 0.0089(16) 0.0044(16)
C4 0.055(2) 0.061(2) 0.0440(17) -0.0069(15) 0.0039(17) 0.0017(18)
C5 0.054(2) 0.078(3) 0.083(3) -0.025(2) 0.008(2) 0.005(2)
C6 0.067(3) 0.103(4) 0.117(4) -0.052(3) -0.001(3) 0.028(3)
C7 0.096(4) 0.075(3) 0.116(4) -0.050(3) -0.002(3) 0.020(3)
C8 0.084(4) 0.075(3) 0.081(3) -0.032(2) 0.005(3) -0.015(3)
C9 0.055(2) 0.070(2) 0.0507(18) -0.0127(18) 0.0052(18) 0.001(2)
C10 0.055(2) 0.098(3) 0.061(2) -0.020(2) -0.0012(19) 0.003(2)

loop_
_atom_type_symbol
_atom_type_description
_atom_type_scat_dispersion_real
_atom_type_scat_dispersion_imag
_atom_type_scat_source
C C 0.0033 0.0016 'International Tables Vol C Tables 4.2.6.8 and 6.1.1.4'
H H 0.0000 0.0000 'International Tables Vol C Tables 4.2.6.8 and 6.1.1.4'
N N 0.0061 0.0033 'International Tables Vol C Tables 4.2.6.8 and 6.1.1.4'
O O 0.0106 0.0060 'International Tables Vol C Tables 4.2.6.8 and 6.1.1.4'
Ru Ru -1.2594 0.8363 'International Tables Vol C Tables 4.2.6.8 and 6.1.1.4'

loop_
_geom_angle_atom_site_label_1
_geom_angle_atom_site_label_2
_geom_angle_atom_site_label_3
_geom_angle
_geom_angle_site_symmetry_1
_geom_angle_site_symmetry_3
_geom_angle_publ_flag
C103 Ru1 C101 91.22(15) . . ?
C103 Ru1 C102 91.32(18) . . ?
C101 Ru1 C102 101.90(16) . . ?
C103 Ru1 N1 167.42(14) . . ?
C101 Ru1 N1 96.48(13) . . ?
C102 Ru1 N1 96.79(14) . . ?
C103 Ru1 Ru3 95.75(12) . . ?
C101 Ru1 Ru3 82.81(11) . . ?
C102 Ru1 Ru3 171.44(11) . . ?
N1 Ru1 Ru3 75.45(8) . . ?
C103 Ru1 Ru2 118.36(10) . . ?
C101 Ru1 Ru2 133.13(10) . . ?
C102 Ru1 Ru2 112.03(11) . . ?
N1 Ru1 Ru2 49.50(8) . . ?
Ru3 Ru1 Ru2 60.227(10) . . ?
C103 Ru1 H100 87.5(15) . . ?
C101 Ru1 H100 166.6(16) . . ?
C102 Ru1 H100 91.5(16) . . ?
N1 Ru1 H100 82.7(15) . . ?
Ru3 Ru1 H100 84.0(15) . . ?
Ru2 Ru1 H100 38.8(15) . . ?
C203 Ru2 C201 91.04(16) . . ?
C203 Ru2 C202 93.80(17) . . ?
C201 Ru2 C202 98.07(17) . . ?
C203 Ru2 N1 167.24(14) . . ?
C201 Ru2 N1 97.76(14) . . ?
C202 Ru2 N1 94.10(14) . . ?
C203 Ru2 Ru1 117.79(11) . . ?
C201 Ru2 Ru1 136.53(11) . . ?
C202 Ru2 Ru1 110.63(10) . . ?
N1 Ru2 Ru1 49.79(8) . . ?
C203 Ru2 Ru3 96.03(12) . . ?
C201 Ru2 Ru3 87.09(12) . . ?
C202 Ru2 Ru3 168.82(11) . . ?
N1 Ru2 Ru3 75.31(8) . . ?
Ru1 Ru2 Ru3 59.795(11) . . ?
C203 Ru2 H100 90.1(14) . . ?
C201 Ru2 H100 168.1(14) . . ?
C202 Ru2 H100 93.7(14) . . ?
N1 Ru2 H100 79.4(14) . . ?
Ru1 Ru2 H100 34.9(13) . . ?
Ru3 Ru2 H100 81.0(14) . . ?
C303 Ru3 C301 93.57(16) . . ?
C303 Ru3 C302 92.02(16) . . ?
C301 Ru3 C302 101.28(16) . . ?
C303 Ru3 N2 165.87(13) . . ?
C301 Ru3 N2 95.19(14) . . ?
C302 Ru3 N2 97.10(13) . . ?
C303 Ru3 Ru1 85.19(11) . . ?
C301 Ru3 Ru1 158.06(12) . . ?
C302 Ru3 Ru1 100.66(11) . . ?
N2 Ru3 Ru1 82.54(7) . . ?
C303 Ru3 Ru2 84.41(11) . . ?
C301 Ru3 Ru2 98.09(12) . . ?
C302 Ru3 Ru2 160.49(11) . . ?
N2 Ru3 Ru2 83.40(7) . . ?
Ru1 Ru3 Ru2 59.978(14) . . ?
O101 C101 Ru1 179.2(3) . . ?
O102 C102 Ru1 173.8(3) . . ?
O103 C103 Ru1 178.9(4) . . ?
O201 C201 Ru2 178.3(4) . . ?
O202 C202 Ru2 175.0(4) . . ?
O203 C203 Ru2 179.0(4) . . ?
O301 C301 Ru3 173.7(4) . . ?
O302 C302 Ru3 170.7(4) . . ?
O303 C303 Ru3 178.5(3) . . ?
C1 N1 Ru2 115.8(2) . . ?
C1 N1 Ru1 115.1(2) . . ?
Ru2 N1 Ru1 80.71(11) . . ?
C1 N1 H1 105.6(19) . . ?
Ru2 N1 H1 119(2) . . ?
Ru1 N1 H1 120(2) . . ?
C1 N2 C3 107.5(3) . . ?
C1 N2 Ru3 114.6(2) . . ?
C3 N2 Ru3 137.9(2) . . ?
N2 C1 O1 119.1(3) . . ?
N2 C1 N1 123.0(3) . . ?
O1 C1 N1 117.9(3) . . ?
C1 O1 C2 105.1(3) . . ?
O1 C2 C10 110.2(3) . . ?
O1 C2 C3 104.8(3) . . ?
C10 C2 C3 107.6(3) . . ?
O1 C2 H2 111.3 . . ?
C10 C2 H2 111.3 . . ?
C3 C2 H2 111.3 . . ?
N2 C3 C4 113.7(3) . . ?
N2 C3 C2 102.5(3) . . ?
C4 C3 C2 103.9(3) . . ?
N2 C3 H3 112.0 . . ?
C4 C3 H3 112.0 . . ?
C2 C3 H3 112.0 . . ?
C9 C4 C5 120.4(4) . . ?
C9 C4 C3 110.9(3) . . ?
C5 C4 C3 128.7(4) . . ?
C4 C5 C6 118.1(4) . . ?
C4 C5 H5 121.0 . . ?
C6 C5 H5 121.0 . . ?
C7 C6 C5 121.3(4) . . ?
C7 C6 H6 119.3 . . ?
C5 C6 H6 119.3 . . ?
C6 C7 C8 121.3(4) . . ?
C6 C7 H7 119.4 . . ?
C8 C7 H7 119.4 . . ?
C7 C8 C9 118.4(5) . . ?
C7 C8 H8 120.8 . . ?
C9 C8 H8 120.8 . . ?
C4 C9 C8 120.5(4) . . ?
C4 C9 C10 111.4(3) . . ?
C8 C9 C10 128.1(4) . . ?
C9 C10 C2 105.2(3) . . ?
C9 C10 H10A 110.7 . . ?
C2 C10 H10A 110.7 . . ?
C9 C10 H10B 110.7 . . ?
C2 C10 H10B 110.7 . . ?
H10A C10 H10B 108.8 . . ?

loop_
_geom_bond_atom_site_label_1
_geom_bond_atom_site_label_2
_geom_bond_distance
_geom_bond_site_symmetry_2
_geom_bond_publ_flag
Ru1 C103 1.869(4) . ?
Ru1 C101 1.904(4) . ?
Ru1 C102 1.935(4) . ?
Ru1 N1 2.142(3) . ?
Ru1 Ru3 2.7633(5) . ?
Ru1 Ru2 2.7684(6) . ?
Ru1 H100 1.65(4) . ?
Ru2 C203 1.881(5) . ?
Ru2 C201 1.889(4) . ?
Ru2 C202 1.935(4) . ?
Ru2 N1 2.133(3) . ?
Ru2 Ru3 2.7753(5) . ?
Ru2 H100 1.81(4) . ?
Ru3 C303 1.857(4) . ?
Ru3 C301 1.929(4) . ?
Ru3 C302 1.931(4) . ?
Ru3 N2 2.170(3) . ?
C101 O101 1.131(4) . ?
C102 O102 1.124(5) . ?
C103 O103 1.137(5) . ?
C201 O201 1.139(4) . ?
C202 O202 1.111(5) . ?
C203 O203 1.140(5) . ?
C301 O301 1.133(4) . ?
C302 O302 1.137(4) . ?
C303 O303 1.147(4) . ?
N1 C1 1.372(4) . ?
N1 H1 0.74(3) . ?
N2 C1 1.278(4) . ?
N2 C3 1.481(4) . ?
C1 O1 1.331(4) . ?
O1 C2 1.464(4) . ?
C2 C10 1.508(6) . ?
C2 C3 1.544(6) . ?
C2 H2 0.9800 . ?
C3 C4 1.498(5) . ?
C3 H3 0.9800 . ?
C4 C9 1.382(6) . ?
C4 C5 1.383(6) . ?
C5 C6 1.388(6) . ?
C5 H5 0.9300 . ?
C6 C7 1.348(7) . ?
C6 H6 0.9300 . ?
C7 C8 1.376(7) . ?
C7 H7 0.9300 . ?
C8 C9 1.384(6) . ?
C8 H8 0.9300 . ?
C9 C10 1.490(6) . ?
C10 H10A 0.9700 . ?
C10 H10B 0.9700 . ?

loop_
_geom_torsion_atom_site_label_1
_geom_torsion_atom_site_label_2
_geom_torsion_atom_site_label_3
_geom_torsion_atom_site_label_4
_geom_torsion
_geom_torsion_site_symmetry_1
_geom_torsion_site_symmetry_2
_geom_torsion_site_symmetry_3
_geom_torsion_site_symmetry_4
_geom_torsion_publ_flag
C103 Ru1 Ru2 C203 0.47(19) . . . . ?
C101 Ru1 Ru2 C203 123.1(2) . . . . ?
C102 Ru1 Ru2 C203 -103.80(19) . . . . ?
N1 Ru1 Ru2 C203 176.44(16) . . . . ?
Ru3 Ru1 Ru2 C203 80.24(13) . . . . ?
C103 Ru1 Ru2 C201 -125.4(2) . . . . ?
C101 Ru1 Ru2 C201 -2.8(3) . . . . ?
C102 Ru1 Ru2 C201 130.3(2) . . . . ?
N1 Ru1 Ru2 C201 50.6(2) . . . . ?
Ru3 Ru1 Ru2 C201 -45.6(2) . . . . ?
C103 Ru1 Ru2 C202 106.64(19) . . . . ?
C101 Ru1 Ru2 C202 -130.8(2) . . . . ?
C102 Ru1 Ru2 C202 2.4(2) . . . . ?
N1 Ru1 Ru2 C202 -77.39(17) . . . . ?
Ru3 Ru1 Ru2 C202 -173.59(14) . . . . ?
C103 Ru1 Ru2 N1 -175.97(17) . . . . ?
C101 Ru1 Ru2 N1 -53.38(18) . . . . ?
C102 Ru1 Ru2 N1 79.75(17) . . . . ?
Ru3 Ru1 Ru2 N1 -96.20(10) . . . . ?
C103 Ru1 Ru2 Ru3 -79.77(13) . . . . ?
C101 Ru1 Ru2 Ru3 42.82(15) . . . . ?
C102 Ru1 Ru2 Ru3 175.95(14) . . . . ?
N1 Ru1 Ru2 Ru3 96.20(10) . . . . ?
C103 Ru1 Ru3 C303 33.18(15) . . . . ?
C101 Ru1 Ru3 C303 123.68(15) . . . . ?
N1 Ru1 Ru3 C303 -137.67(13) . . . . ?
Ru2 Ru1 Ru3 C303 -86.31(10) . . . . ?
C103 Ru1 Ru3 C301 120.8(3) . . . . ?
C101 Ru1 Ru3 C301 -148.7(4) . . . . ?
N1 Ru1 Ru3 C301 -50.1(3) . . . . ?
Ru2 Ru1 Ru3 C301 1.3(3) . . . . ?
C103 Ru1 Ru3 C302 -57.97(15) . . . . ?
C101 Ru1 Ru3 C302 32.53(16) . . . . ?
N1 Ru1 Ru3 C302 131.18(14) . . . . ?
Ru2 Ru1 Ru3 C302 -177.47(12) . . . . ?
C103 Ru1 Ru3 N2 -153.84(12) . . . . ?
C101 Ru1 Ru3 N2 -63.34(13) . . . . ?
N1 Ru1 Ru3 N2 35.31(11) . . . . ?
Ru2 Ru1 Ru3 N2 86.66(7) . . . . ?
C103 Ru1 Ru3 Ru2 119.49(10) . . . . ?
C101 Ru1 Ru3 Ru2 -150.00(11) . . . . ?
N1 Ru1 Ru3 Ru2 -51.36(8) . . . . ?
C203 Ru2 Ru3 C303 -31.09(15) . . . . ?
C201 Ru2 Ru3 C303 -121.82(16) . . . . ?
C202 Ru2 Ru3 C303 120.3(7) . . . . ?
N1 Ru2 Ru3 C303 139.37(13) . . . . ?
Ru1 Ru2 Ru3 C303 87.67(11) . . . . ?
C203 Ru2 Ru3 C301 61.74(16) . . . . ?
C201 Ru2 Ru3 C301 -29.00(18) . . . . ?
C202 Ru2 Ru3 C301 -146.9(7) . . . . ?
N1 Ru2 Ru3 C301 -127.80(15) . . . . ?
Ru1 Ru2 Ru3 C301 -179.51(13) . . . . ?
C203 Ru2 Ru3 C302 -111.3(4) . . . . ?
C201 Ru2 Ru3 C302 158.0(4) . . . . ?
C202 Ru2 Ru3 C302 40.1(8) . . . . ?
N1 Ru2 Ru3 C302 59.2(4) . . . . ?
Ru1 Ru2 Ru3 C302 7.5(4) . . . . ?
C203 Ru2 Ru3 N2 156.07(13) . . . . ?
C201 Ru2 Ru3 N2 65.33(14) . . . . ?
C202 Ru2 Ru3 N2 -52.6(7) . . . . ?
N1 Ru2 Ru3 N2 -33.47(11) . . . . ?
Ru1 Ru2 Ru3 N2 -85.18(7) . . . . ?
C203 Ru2 Ru3 Ru1 -118.75(11) . . . . ?
C201 Ru2 Ru3 Ru1 150.51(12) . . . . ?
C202 Ru2 Ru3 Ru1 32.6(7) . . . . ?
N1 Ru2 Ru3 Ru1 51.71(8) . . . . ?
C203 Ru2 N1 C1 99.1(6) . . . . ?
C201 Ru2 N1 C1 -34.1(3) . . . . ?
C202 Ru2 N1 C1 -132.8(3) . . . . ?
Ru1 Ru2 N1 C1 113.5(3) . . . . ?
Ru3 Ru2 N1 C1 50.8(2) . . . . ?
C203 Ru2 N1 Ru1 -14.4(6) . . . . ?
C201 Ru2 N1 Ru1 -147.57(14) . . . . ?
C202 Ru2 N1 Ru1 113.70(14) . . . . ?
Ru3 Ru2 N1 Ru1 -62.65(6) . . . . ?
C103 Ru1 N1 C1 -97.7(7) . . . . ?
C101 Ru1 N1 C1 29.7(3) . . . . ?
C102 Ru1 N1 C1 132.5(2) . . . . ?
Ru3 Ru1 N1 C1 -51.2(2) . . . . ?
Ru2 Ru1 N1 C1 -114.2(3) . . . . ?
C103 Ru1 N1 Ru2 16.5(7) . . . . ?
C101 Ru1 N1 Ru2 143.88(12) . . . . ?
C102 Ru1 N1 Ru2 -113.27(13) . . . . ?
Ru3 Ru1 N1 Ru2 63.06(6) . . . . ?
C303 Ru3 N2 C1 -2.3(6) . . . . ?
C301 Ru3 N2 C1 125.7(2) . . . . ?
C302 Ru3 N2 C1 -132.2(2) . . . . ?
Ru1 Ru3 N2 C1 -32.3(2) . . . . ?
Ru2 Ru3 N2 C1 28.2(2) . . . . ?
C303 Ru3 N2 C3 179.9(5) . . . . ?
C301 Ru3 N2 C3 -52.0(3) . . . . ?
C302 Ru3 N2 C3 50.1(3) . . . . ?
Ru1 Ru3 N2 C3 149.9(3) . . . . ?
Ru2 Ru3 N2 C3 -149.6(3) . . . . ?
C3 N2 C1 O1 1.8(4) . . . . ?
Ru3 N2 C1 O1 -176.6(2) . . . . ?
C3 N2 C1 N1 -179.2(3) . . . . ?
Ru3 N2 C1 N1 2.4(4) . . . . ?
Ru2 N1 C1 N2 -47.4(4) . . . . ?
Ru1 N1 C1 N2 44.2(4) . . . . ?
Ru2 N1 C1 O1 131.6(3) . . . . ?
Ru1 N1 C1 O1 -136.7(2) . . . . ?
N2 C1 O1 C2 -7.8(4) . . . . ?
N1 C1 O1 C2 173.1(3) . . . . ?
C1 O1 C2 C10 -105.7(3) . . . . ?
C1 O1 C2 C3 9.8(4) . . . . ?
C1 N2 C3 C4 116.1(3) . . . . ?
Ru3 N2 C3 C4 -66.0(4) . . . . ?
C1 N2 C3 C2 4.7(4) . . . . ?
Ru3 N2 C3 C2 -177.4(3) . . . . ?
O1 C2 C3 N2 -8.7(4) . . . . ?
C10 C2 C3 N2 108.6(3) . . . . ?
O1 C2 C3 C4 -127.4(3) . . . . ?
C10 C2 C3 C4 -10.0(4) . . . . ?
N2 C3 C4 C9 -101.5(4) . . . . ?
C2 C3 C4 C9 9.1(4) . . . . ?
N2 C3 C4 C5 77.8(5) . . . . ?
C2 C3 C4 C5 -171.6(4) . . . . ?
C9 C4 C5 C6 2.4(6) . . . . ?
C3 C4 C5 C6 -176.8(4) . . . . ?
C4 C5 C6 C7 -0.9(8) . . . . ?
C5 C6 C7 C8 -0.6(9) . . . . ?
C6 C7 C8 C9 0.5(9) . . . . ?
C5 C4 C9 C8 -2.5(6) . . . . ?
C3 C4 C9 C8 176.8(4) . . . . ?
C5 C4 C9 C10 175.9(4) . . . . ?
C3 C4 C9 C10 -4.7(4) . . . . ?
C7 C8 C9 C4 1.0(7) . . . . ?
C7 C8 C9 C10 -177.1(5) . . . . ?
C4 C9 C10 C2 -1.9(4) . . . . ?
C8 C9 C10 C2 176.4(4) . . . . ?
O1 C2 C10 C9 121.2(3) . . . . ?
C3 C2 C10 C9 7.5(4) . . . . ?
